data_4117636
loop_
_publ_author_name
'Wen-Bo Liu'
'Chao Zheng'
'Chun-Xiang Zhuo'
'Li-Xin Dai'
'Shu-Li You'

_publ_section_title
;
 Iridium-Catalyzed Allylic Alkylation Reaction with N-Aryl Phosphoramidite
 Ligands: Scope and Mechanistic Studies
;
_journal_name_full 'Journal of the American Chemical Society'
_journal_page_first 4812
_journal_page_last 4821
_journal_paper_doi 10.1021/ja210923k
_journal_volume 134
_journal_year 2012
_chemical_formula_sum 'C55 H52 Cl2 F3 Ir N O5 P S'
_chemical_formula_weight 1190.11
_chemical_name_systematic
; 
 ? 
;
_space_group_IT_number 14
_symmetry_cell_setting monoclinic
_symmetry_space_group_name_Hall '-P 2yn'
_symmetry_space_group_name_H-M 'P 1 21/n 1'
_atom_sites_solution_hydrogens geom
_atom_sites_solution_primary direct
_atom_sites_solution_secondary difmap
_audit_creation_method SHELXL-97
_cell_angle_alpha 90.00
_cell_angle_beta 93.3000(10)
_cell_angle_gamma 90.00
_cell_formula_units_Z 4
_cell_length_a 22.8013(19)
_cell_length_b 11.9886(10)
_cell_length_c 17.5732(15)
_cell_measurement_reflns_used 6664
_cell_measurement_temperature 133(2)
_cell_measurement_theta_max 28.73
_cell_measurement_theta_min 2.19
_cell_volume 4795.8(7)
_computing_cell_refinement 'Bruker SAINT'
_computing_data_collection 'Bruker APEX2'
_computing_data_reduction 'Bruker SAINT'
_computing_molecular_graphics 'Bruker SHELXTL'
_computing_publication_material 'Bruker SHELXTL'
_computing_structure_refinement 'SHELXL-97 (Sheldrick, 2008)'
_computing_structure_solution 'SHELXS-97 (Sheldrick, 2008)'
_diffrn_ambient_temperature 133(2)
_diffrn_measured_fraction_theta_full 0.997
_diffrn_measured_fraction_theta_max 0.997
_diffrn_measurement_device_type 'Bruker APEX-II CCD'
_diffrn_measurement_method '\f and \w scans'
_diffrn_radiation_monochromator graphite
_diffrn_radiation_source 'fine-focus sealed tube'
_diffrn_radiation_type MoK\a
_diffrn_radiation_wavelength 0.71073
_diffrn_reflns_av_R_equivalents 0.0645
_diffrn_reflns_av_sigmaI/netI 0.0661
_diffrn_reflns_limit_h_max 27
_diffrn_reflns_limit_h_min -28
_diffrn_reflns_limit_k_max 14
_diffrn_reflns_limit_k_min -12
_diffrn_reflns_limit_l_max 21
_diffrn_reflns_limit_l_min -21
_diffrn_reflns_number 31657
_diffrn_reflns_theta_full 26.00
_diffrn_reflns_theta_max 26.00
_diffrn_reflns_theta_min 1.42
_exptl_absorpt_coefficient_mu 3.036
_exptl_absorpt_correction_T_max 0.9418
_exptl_absorpt_correction_T_min 0.5819
_exptl_absorpt_correction_type multi-scan
_exptl_absorpt_process_details sadabs
_exptl_crystal_colour colourless
_exptl_crystal_density_diffrn 1.648
_exptl_crystal_description plate
_exptl_crystal_F_000 2392
_exptl_crystal_size_max 0.20
_exptl_crystal_size_mid 0.15
_exptl_crystal_size_min 0.02
_refine_diff_density_max 1.189
_refine_diff_density_min -1.607
_refine_diff_density_rms 0.137
_refine_ls_extinction_method none
_refine_ls_goodness_of_fit_ref 1.011
_refine_ls_hydrogen_treatment constr
_refine_ls_matrix_type full
_refine_ls_number_parameters 623
_refine_ls_number_reflns 9409
_refine_ls_number_restraints 218
_refine_ls_restrained_S_all 1.042
_refine_ls_R_factor_all 0.0800
_refine_ls_R_factor_gt 0.0383
_refine_ls_shift/su_max 0.003
_refine_ls_shift/su_mean 0.000
_refine_ls_structure_factor_coef Fsqd
_refine_ls_weighting_details 'calc w=1/[\s^2^(Fo^2^)+(0.0542P)^2^+6.1540P] where P=(Fo^2^+2Fc^2^)/3'
_refine_ls_weighting_scheme calc
_refine_ls_wR_factor_gt 0.0914
_refine_ls_wR_factor_ref 0.1120
_reflns_number_gt 5869
_reflns_number_total 9409
_reflns_threshold_expression >2sigma(I)
_cod_data_source_file ja210923k_K2b.cif
_cod_data_source_block mo_dm11350_0m
_cod_database_code 4117636

loop_
_symmetry_equiv_pos_as_xyz
'x, y, z'
'-x+1/2, y+1/2, -z+1/2'
'-x, -y, -z'
'x-1/2, -y-1/2, z-1/2'

loop_
_atom_site_label
_atom_site_type_symbol
_atom_site_fract_x
_atom_site_fract_y
_atom_site_fract_z
_atom_site_U_iso_or_equiv
_atom_site_adp_type
_atom_site_occupancy
_atom_site_symmetry_multiplicity
_atom_site_calc_flag
_atom_site_refinement_flags
_atom_site_disorder_assembly
_atom_site_disorder_group
Ir1 Ir -0.000120(12) -0.02230(2) 0.747936(15) 0.01622(8) Uani 1 1 d . . .
N1 N 0.1188(2) -0.0085(5) 0.6678(3) 0.0197(12) Uani 1 1 d . . .
P1 P 0.09770(7) 0.00720(14) 0.75509(9) 0.0170(4) Uani 1 1 d . . .
O1 O 0.13530(17) -0.0725(4) 0.8139(2) 0.0182(9) Uani 1 1 d . . .
O2 O 0.12584(17) 0.1274(4) 0.7755(2) 0.0175(9) Uani 1 1 d . . .
C1 C 0.0031(3) 0.1379(5) 0.6842(4) 0.0222(15) Uani 1 1 d . . .
H1A H 0.0247 0.1999 0.7104 0.027 Uiso 1 1 calc R . .
H1B H 0.0104 0.1324 0.6294 0.027 Uiso 1 1 calc R . .
C2 C -0.0555(3) 0.1210(6) 0.7042(4) 0.0240(15) Uani 1 1 d . . .
H2A H -0.0727 0.1728 0.7414 0.029 Uiso 1 1 calc R . .
C3 C -0.0886(3) 0.0307(6) 0.6764(4) 0.0240(15) Uani 1 1 d . . .
H3A H -0.0844 0.0206 0.6205 0.029 Uiso 1 1 calc R . .
C8 C -0.0503(3) 0.0193(6) 0.8605(3) 0.0221(14) Uani 1 1 d . . .
H8A H -0.0712 0.0926 0.8590 0.027 Uiso 1 1 calc R . .
C9 C 0.0091(3) 0.0266(6) 0.8795(3) 0.0213(14) Uani 1 1 d . . .
H9A H 0.0236 0.1041 0.8898 0.026 Uiso 1 1 calc R . .
C10 C 0.0430(3) -0.0626(6) 0.9227(4) 0.0249(15) Uani 1 1 d . . .
H10A H 0.0306 -0.0637 0.9758 0.030 Uiso 1 1 calc R . .
H10B H 0.0852 -0.0430 0.9246 0.030 Uiso 1 1 calc R . .
C11 C 0.0353(3) -0.1792(6) 0.8890(4) 0.0256(16) Uani 1 1 d . . .
H11A H 0.0729 -0.2198 0.8975 0.031 Uiso 1 1 calc R . .
H11B H 0.0056 -0.2191 0.9177 0.031 Uiso 1 1 calc R . .
C4 C 0.0167(3) -0.1858(6) 0.8046(3) 0.0220(15) Uani 1 1 d . . .
H4A H 0.0415 -0.2371 0.7752 0.026 Uiso 1 1 calc R . .
C5 C -0.0425(3) -0.1821(6) 0.7769(4) 0.0232(15) Uani 1 1 d . . .
H5A H -0.0508 -0.2312 0.7315 0.028 Uiso 1 1 calc R . .
C6 C -0.0946(3) -0.1706(6) 0.8262(4) 0.0255(16) Uani 1 1 d . . .
H6A H -0.1006 -0.2422 0.8528 0.031 Uiso 1 1 calc R . .
H6B H -0.1303 -0.1556 0.7930 0.031 Uiso 1 1 calc R . .
C7 C -0.0871(3) -0.0779(6) 0.8851(4) 0.0259(17) Uani 1 1 d . . .
H7A H -0.1265 -0.0498 0.8966 0.031 Uiso 1 1 calc R . .
H7B H -0.0687 -0.1096 0.9327 0.031 Uiso 1 1 calc R . .
C12 C 0.0798(3) -0.0736(6) 0.6196(4) 0.0218(15) Uani 1 1 d . . .
C13 C 0.0225(3) -0.0933(6) 0.6443(3) 0.0176(14) Uani 1 1 d . . .
C14 C -0.0131(3) -0.1614(6) 0.5982(4) 0.0236(15) Uani 1 1 d . . .
H14A H -0.0515 -0.1782 0.6135 0.028 Uiso 1 1 calc R . .
C15 C 0.0046(3) -0.2061(6) 0.5309(4) 0.0261(16) Uani 1 1 d . . .
H15A H -0.0216 -0.2515 0.5003 0.031 Uiso 1 1 calc R . .
C16 C 0.0601(3) -0.1847(6) 0.5083(4) 0.0258(15) Uani 1 1 d . . .
H16A H 0.0721 -0.2162 0.4621 0.031 Uiso 1 1 calc R . .
C17 C 0.0990(3) -0.1179(6) 0.5516(3) 0.0206(14) Uani 1 1 d . . .
C18 C 0.1593(3) -0.0951(7) 0.5262(4) 0.0302(17) Uani 1 1 d . . .
H18A H 0.1567 -0.0385 0.4851 0.036 Uiso 1 1 calc R . .
H18B H 0.1753 -0.1644 0.5047 0.036 Uiso 1 1 calc R . .
C19 C 0.2017(3) -0.0535(7) 0.5907(4) 0.0324(18) Uani 1 1 d . . .
H19A H 0.2380 -0.0249 0.5693 0.039 Uiso 1 1 calc R . .
H19B H 0.2126 -0.1159 0.6257 0.039 Uiso 1 1 calc R . .
C20 C 0.1721(3) 0.0408(6) 0.6354(4) 0.0283(17) Uani 1 1 d . . .
H20A H 0.1998 0.0648 0.6785 0.034 Uiso 1 1 calc R . .
C21 C 0.1556(3) 0.1396(7) 0.5889(4) 0.0382(19) Uani 1 1 d . . .
H21A H 0.1371 0.1951 0.6207 0.057 Uiso 1 1 calc R . .
H21B H 0.1280 0.1175 0.5469 0.057 Uiso 1 1 calc R . .
H21C H 0.1909 0.1717 0.5683 0.057 Uiso 1 1 calc R . .
C22 C 0.1980(3) -0.0680(6) 0.8140(3) 0.0175(14) Uani 1 1 d . . .
C23 C 0.2244(3) -0.1599(6) 0.7813(4) 0.0242(15) Uani 1 1 d . . .
H23A H 0.2016 -0.2222 0.7638 0.029 Uiso 1 1 calc R . .
C24 C 0.2834(3) -0.1581(6) 0.7750(4) 0.0266(16) Uani 1 1 d . . .
H24A H 0.3022 -0.2211 0.7544 0.032 Uiso 1 1 calc R . .
C25 C 0.3176(3) -0.0642(6) 0.7986(4) 0.0238(15) Uani 1 1 d . . .
C26 C 0.3785(3) -0.0567(7) 0.7859(4) 0.0300(17) Uani 1 1 d . . .
H26A H 0.3975 -0.1180 0.7636 0.036 Uiso 1 1 calc R . .
C27 C 0.4099(3) 0.0360(6) 0.8050(4) 0.0301(17) Uani 1 1 d . . .
H27A H 0.4506 0.0391 0.7962 0.036 Uiso 1 1 calc R . .
C28 C 0.3824(3) 0.1278(6) 0.8379(4) 0.0259(16) Uani 1 1 d . . .
H28A H 0.4042 0.1936 0.8499 0.031 Uiso 1 1 calc R . .
C29 C 0.3242(3) 0.1222(6) 0.8525(4) 0.0227(15) Uani 1 1 d . . .
H29A H 0.3066 0.1840 0.8762 0.027 Uiso 1 1 calc R . .
C30 C 0.2894(3) 0.0283(6) 0.8337(3) 0.0202(14) Uani 1 1 d . . .
C31 C 0.2272(3) 0.0205(6) 0.8439(3) 0.0185(13) Uani 1 1 d . . .
C32 C 0.1948(3) 0.1108(5) 0.8841(3) 0.0176(13) Uani 1 1 d . . .
C33 C 0.1457(3) 0.1599(5) 0.8494(4) 0.0191(14) Uani 1 1 d . . .
C34 C 0.1158(3) 0.2490(6) 0.8822(4) 0.0224(15) Uani 1 1 d . . .
H34A H 0.0817 0.2798 0.8567 0.027 Uiso 1 1 calc R . .
C35 C 0.1361(3) 0.2905(6) 0.9504(4) 0.0249(15) Uani 1 1 d . . .
H35A H 0.1175 0.3537 0.9709 0.030 Uiso 1 1 calc R . .
C36 C 0.1846(3) 0.2414(6) 0.9914(3) 0.0199(14) Uani 1 1 d . . .
C37 C 0.2049(3) 0.2812(6) 1.0642(4) 0.0262(16) Uani 1 1 d . . .
H37A H 0.1870 0.3451 1.0848 0.031 Uiso 1 1 calc R . .
C38 C 0.2492(3) 0.2303(6) 1.1049(4) 0.0303(17) Uani 1 1 d . . .
H38A H 0.2625 0.2588 1.1533 0.036 Uiso 1 1 calc R . .
C39 C 0.2757(3) 0.1345(6) 1.0751(4) 0.0313(17) Uani 1 1 d . . .
H39A H 0.3057 0.0968 1.1047 0.038 Uiso 1 1 calc R . .
C40 C 0.2587(3) 0.0956(6) 1.0045(4) 0.0234(15) Uani 1 1 d . . .
H40A H 0.2775 0.0315 0.9854 0.028 Uiso 1 1 calc R . .
C41 C 0.2138(3) 0.1484(5) 0.9592(3) 0.0187(14) Uani 1 1 d . . .
C42 C -0.1499(3) 0.0085(6) 0.6968(4) 0.0254(16) Uani 1 1 d . . .
C43 C -0.1807(3) -0.0765(7) 0.6580(4) 0.0315(17) Uani 1 1 d . . .
H43A H -0.1623 -0.1185 0.6203 0.038 Uiso 1 1 calc R . .
C44 C -0.2386(3) -0.1002(8) 0.6744(4) 0.043(2) Uani 1 1 d . . .
H44A H -0.2590 -0.1587 0.6478 0.051 Uiso 1 1 calc R . .
C45 C -0.2662(3) -0.0404(8) 0.7282(5) 0.044(2) Uani 1 1 d . . .
H45A H -0.3055 -0.0575 0.7394 0.053 Uiso 1 1 calc R . .
C46 C -0.2363(3) 0.0452(7) 0.7660(4) 0.041(2) Uani 1 1 d . . .
H46A H -0.2555 0.0875 0.8029 0.049 Uiso 1 1 calc R . .
C47 C -0.1786(3) 0.0705(7) 0.7511(4) 0.0314(17) Uani 1 1 d . . .
H47A H -0.1587 0.1297 0.7777 0.038 Uiso 1 1 calc R . .
C48 C 0.3623(4) 0.8695(8) 0.0640(7) 0.055(3) Uani 1 1 d . . .
H48A H 0.3340 0.8129 0.0523 0.066 Uiso 1 1 calc R . .
C49 C 0.3842(4) 0.9171(9) 0.0106(6) 0.059(3) Uani 1 1 d . . .
H49A H 0.3744 0.8945 -0.0404 0.070 Uiso 1 1 calc R . .
C50 C 0.4249(4) 1.0072(9) 0.0257(7) 0.066(3) Uani 1 1 d . . .
H50A H 0.4419 1.0435 -0.0157 0.079 Uiso 1 1 calc R . .
C51 C 0.4408(4) 1.0443(9) 0.1037(6) 0.065(2) Uani 1 1 d U . .
H51A H 0.4643 1.1078 0.1162 0.078 Uiso 1 1 calc R . .
C52 C 0.4194(5) 0.9814(10) 0.1518(8) 0.079(2) Uani 1 1 d U . .
H52A H 0.4333 0.9928 0.2033 0.095 Uiso 1 1 calc R . .
C53 C 0.3758(4) 0.8927(10) 0.1392(7) 0.075(3) Uani 1 1 d U . .
H53A H 0.3584 0.8547 0.1796 0.090 Uiso 1 1 calc R . .
C2S C 0.1591(4) 0.6715(11) 0.9938(6) 0.092(5) Uani 1 1 d . . .
H2SA H 0.1781 0.6176 1.0301 0.110 Uiso 1 1 calc R . .
H2SB H 0.1176 0.6798 1.0068 0.110 Uiso 1 1 calc R . .
Cl1 Cl 0.19539(13) 0.8039(3) 1.00434(19) 0.0938(11) Uani 1 1 d . . .
Cl2 Cl 0.16114(13) 0.6187(3) 0.9016(2) 0.0919(11) Uani 1 1 d . . .
C1S C 0.54612(8) 0.85239(17) 0.64368(12) 0.0260(5) Uani 0.20 1 d PDU A 1
F1 F 0.5077(2) 0.8462(5) 0.7052(3) 0.0518(15) Uani 0.20 1 d PDU A 1
F2 F 0.5261(2) 0.7961(5) 0.5755(4) 0.0639(17) Uani 0.20 1 d PDU A 1
F3 F 0.6066(2) 0.8335(6) 0.6660(4) 0.0721(19) Uani 0.20 1 d PDU A 1
O3 O 0.5581(6) 1.0637(7) 0.6749(6) 0.174(3) Uani 0.20 1 d PDU A 1
O4 O 0.4872(5) 1.0256(7) 0.5973(6) 0.160(3) Uani 0.20 1 d PDU A 1
O5 O 0.5761(5) 1.0169(6) 0.5585(5) 0.142(3) Uani 0.20 1 d PDU A 1
S1 S 0.5424(6) 0.9910(8) 0.6183(6) 0.164(3) Uani 0.20 1 d PDU A 1
S1' S 0.54612(8) 0.85239(17) 0.64368(12) 0.0260(5) Uani 0.80 1 d PDU B 2
O3' O 0.5077(2) 0.8462(5) 0.7052(3) 0.0518(15) Uani 0.80 1 d PDU B 2
O4' O 0.5261(2) 0.7961(5) 0.5755(4) 0.0639(17) Uani 0.80 1 d PDU B 2
O5' O 0.6066(2) 0.8335(6) 0.6660(4) 0.0721(19) Uani 0.80 1 d PDU B 2
F1' F 0.5581(6) 1.0637(7) 0.6749(6) 0.174(3) Uani 0.80 1 d PDU B 2
F2' F 0.4872(5) 1.0256(7) 0.5973(6) 0.160(3) Uani 0.80 1 d PDU B 2
F3' F 0.5761(5) 1.0169(6) 0.5585(5) 0.142(3) Uani 0.80 1 d PDU B 2
C1S' C 0.5424(6) 0.9910(8) 0.6183(6) 0.164(3) Uani 0.80 1 d PDU B 2

loop_
_atom_site_aniso_label
_atom_site_aniso_U_11
_atom_site_aniso_U_22
_atom_site_aniso_U_33
_atom_site_aniso_U_23
_atom_site_aniso_U_13
_atom_site_aniso_U_12
Ir1 0.01404(12) 0.01776(13) 0.01715(12) 0.00033(13) 0.00330(8) -0.00119(13)
N1 0.021(3) 0.021(3) 0.017(3) -0.001(2) 0.004(2) -0.004(2)
P1 0.0149(8) 0.0195(10) 0.0167(8) -0.0004(7) 0.0026(6) -0.0008(7)
O1 0.016(2) 0.016(3) 0.023(2) 0.0007(19) 0.0039(17) -0.0031(19)
O2 0.017(2) 0.015(3) 0.021(2) 0.0012(18) 0.0000(17) -0.0008(18)
C1 0.023(3) 0.014(4) 0.029(4) 0.014(3) -0.001(3) 0.004(3)
C2 0.021(3) 0.024(4) 0.027(4) 0.006(3) -0.003(3) 0.003(3)
C3 0.020(3) 0.025(4) 0.026(3) 0.007(3) -0.004(3) 0.000(3)
C8 0.022(3) 0.024(4) 0.021(3) 0.004(3) 0.012(3) 0.004(3)
C9 0.023(3) 0.021(4) 0.021(3) 0.000(3) 0.008(3) 0.002(3)
C10 0.018(3) 0.035(4) 0.022(3) -0.002(3) 0.005(3) 0.000(3)
C11 0.018(3) 0.030(4) 0.028(4) 0.012(3) 0.004(3) 0.005(3)
C4 0.024(3) 0.022(4) 0.021(3) 0.003(3) 0.009(3) 0.004(3)
C5 0.025(3) 0.017(4) 0.027(4) -0.003(3) 0.001(3) -0.011(3)
C6 0.017(3) 0.029(4) 0.031(4) 0.005(3) 0.004(3) -0.002(3)
C7 0.016(3) 0.035(5) 0.027(4) -0.001(3) 0.002(3) -0.001(3)
C12 0.021(3) 0.023(4) 0.021(3) 0.000(3) 0.001(3) -0.005(3)
C13 0.016(3) 0.027(4) 0.010(3) 0.000(3) 0.004(2) -0.002(3)
C14 0.014(3) 0.030(4) 0.027(4) 0.001(3) 0.004(3) -0.001(3)
C15 0.028(4) 0.028(4) 0.022(3) -0.006(3) -0.002(3) -0.006(3)
C16 0.033(4) 0.027(4) 0.018(3) -0.003(3) 0.004(3) 0.001(3)
C17 0.022(3) 0.023(4) 0.017(3) 0.003(3) 0.008(3) -0.001(3)
C18 0.026(4) 0.039(5) 0.027(4) -0.003(3) 0.010(3) -0.004(3)
C19 0.022(4) 0.044(5) 0.031(4) 0.000(3) 0.005(3) -0.002(3)
C20 0.030(4) 0.036(5) 0.020(3) -0.004(3) 0.012(3) -0.016(3)
C21 0.034(4) 0.043(5) 0.039(4) 0.006(4) 0.010(3) -0.008(4)
C22 0.013(3) 0.026(4) 0.014(3) 0.002(3) 0.004(2) 0.001(3)
C23 0.028(4) 0.015(4) 0.030(4) -0.001(3) 0.004(3) 0.001(3)
C24 0.025(4) 0.019(4) 0.036(4) -0.001(3) 0.003(3) 0.007(3)
C25 0.019(3) 0.029(4) 0.023(3) -0.001(3) 0.003(3) 0.006(3)
C26 0.020(3) 0.034(5) 0.036(4) -0.006(3) 0.006(3) 0.006(3)
C27 0.019(3) 0.039(5) 0.033(4) 0.002(3) 0.006(3) 0.002(3)
C28 0.019(3) 0.030(4) 0.029(4) 0.002(3) 0.002(3) 0.000(3)
C29 0.020(3) 0.020(4) 0.028(4) -0.002(3) 0.002(3) 0.004(3)
C30 0.020(3) 0.021(4) 0.020(3) -0.002(3) 0.001(2) 0.006(3)
C31 0.018(3) 0.021(4) 0.017(3) 0.000(3) 0.002(2) 0.003(3)
C32 0.016(3) 0.015(4) 0.023(3) -0.001(3) 0.007(2) -0.001(3)
C33 0.015(3) 0.015(4) 0.028(3) -0.002(3) 0.004(3) -0.006(3)
C34 0.015(3) 0.022(4) 0.031(4) -0.001(3) 0.008(3) 0.002(3)
C35 0.020(3) 0.019(4) 0.037(4) -0.004(3) 0.011(3) 0.000(3)
C36 0.017(3) 0.022(4) 0.022(3) -0.003(3) 0.006(3) -0.003(3)
C37 0.023(3) 0.027(4) 0.030(4) -0.010(3) 0.011(3) -0.009(3)
C38 0.031(4) 0.042(5) 0.019(3) -0.009(3) 0.008(3) -0.011(3)
C39 0.030(4) 0.037(5) 0.027(4) 0.001(3) 0.002(3) -0.003(3)
C40 0.018(3) 0.023(4) 0.030(4) -0.003(3) 0.004(3) 0.001(3)
C41 0.018(3) 0.017(4) 0.022(3) -0.001(3) 0.007(3) -0.004(3)
C42 0.017(3) 0.032(5) 0.027(4) 0.015(3) -0.001(3) -0.005(3)
C43 0.031(4) 0.042(5) 0.021(4) 0.000(3) -0.002(3) -0.006(4)
C44 0.033(4) 0.057(6) 0.037(5) 0.009(4) -0.008(4) -0.019(4)
C45 0.019(4) 0.068(7) 0.044(5) 0.019(4) 0.001(3) -0.012(4)
C46 0.024(4) 0.062(7) 0.039(4) 0.017(4) 0.012(3) 0.008(4)
C47 0.023(4) 0.032(5) 0.039(4) 0.008(4) 0.001(3) 0.000(3)
C48 0.040(5) 0.034(6) 0.088(8) -0.020(5) -0.026(5) 0.025(4)
C49 0.058(6) 0.065(8) 0.051(6) -0.018(5) -0.016(5) 0.048(6)
C50 0.037(5) 0.063(8) 0.097(9) 0.035(6) 0.006(5) 0.011(5)
C51 0.032(4) 0.067(6) 0.094(6) 0.041(5) -0.016(4) 0.010(4)
C52 0.052(4) 0.084(6) 0.099(6) 0.022(5) -0.012(4) 0.025(4)
C53 0.048(5) 0.082(6) 0.095(6) 0.031(5) 0.005(4) 0.033(4)
C2S 0.051(6) 0.159(13) 0.063(7) 0.070(8) -0.023(5) -0.032(7)
Cl1 0.0647(18) 0.113(3) 0.102(2) 0.054(2) -0.0083(16) -0.0146(17)
Cl2 0.0682(18) 0.084(2) 0.126(3) 0.035(2) 0.0279(18) 0.0391(17)
C1S 0.0175(9) 0.0182(11) 0.0422(12) 0.0073(9) 0.0010(8) -0.0060(8)
F1 0.042(3) 0.053(4) 0.060(3) 0.018(3) -0.002(3) -0.010(3)
F2 0.050(3) 0.061(4) 0.080(4) -0.024(3) 0.001(3) -0.010(3)
F3 0.038(3) 0.098(5) 0.079(4) 0.007(4) -0.002(3) -0.008(3)
O3 0.307(8) 0.047(4) 0.179(7) -0.036(5) 0.105(7) -0.048(6)
O4 0.217(8) 0.093(5) 0.181(7) 0.068(5) 0.105(6) 0.106(5)
O5 0.225(7) 0.060(4) 0.154(6) 0.040(4) 0.122(6) -0.012(5)
S1 0.254(6) 0.078(5) 0.172(5) 0.014(4) 0.110(5) 0.014(5)
S1' 0.0175(9) 0.0182(11) 0.0422(12) 0.0073(9) 0.0010(8) -0.0060(8)
O3' 0.042(3) 0.053(4) 0.060(3) 0.018(3) -0.002(3) -0.010(3)
O4' 0.050(3) 0.061(4) 0.080(4) -0.024(3) 0.001(3) -0.010(3)
O5' 0.038(3) 0.098(5) 0.079(4) 0.007(4) -0.002(3) -0.008(3)
F1' 0.307(8) 0.047(4) 0.179(7) -0.036(5) 0.105(7) -0.048(6)
F2' 0.217(8) 0.093(5) 0.181(7) 0.068(5) 0.105(6) 0.106(5)
F3' 0.225(7) 0.060(4) 0.154(6) 0.040(4) 0.122(6) -0.012(5)
C1S' 0.254(6) 0.078(5) 0.172(5) 0.014(4) 0.110(5) 0.014(5)

loop_
_atom_type_symbol
_atom_type_description
_atom_type_scat_dispersion_real
_atom_type_scat_dispersion_imag
_atom_type_scat_source
C C 0.0033 0.0016 'International Tables Vol C Tables 4.2.6.8 and 6.1.1.4'
H H 0.0000 0.0000 'International Tables Vol C Tables 4.2.6.8 and 6.1.1.4'
N N 0.0061 0.0033 'International Tables Vol C Tables 4.2.6.8 and 6.1.1.4'
O O 0.0106 0.0060 'International Tables Vol C Tables 4.2.6.8 and 6.1.1.4'
F F 0.0171 0.0103 'International Tables Vol C Tables 4.2.6.8 and 6.1.1.4'
P P 0.1023 0.0942 'International Tables Vol C Tables 4.2.6.8 and 6.1.1.4'
S S 0.1246 0.1234 'International Tables Vol C Tables 4.2.6.8 and 6.1.1.4'
Ir Ir -1.4442 7.9887 'International Tables Vol C Tables 4.2.6.8 and 6.1.1.4'
Cl Cl 0.1484 0.1585 'International Tables Vol C Tables 4.2.6.8 and 6.1.1.4'

loop_
_geom_angle_atom_site_label_1
_geom_angle_atom_site_label_2
_geom_angle_atom_site_label_3
_geom_angle
C13 Ir1 C5 88.9(2)
C13 Ir1 C4 89.2(2)
C5 Ir1 C4 37.0(2)
C13 Ir1 C1 84.1(3)
C5 Ir1 C1 152.6(2)
C4 Ir1 C1 167.6(2)
C13 Ir1 C2 100.1(2)
C5 Ir1 C2 119.8(2)
C4 Ir1 C2 155.4(2)
C1 Ir1 C2 36.9(2)
C13 Ir1 P1 79.64(16)
C5 Ir1 P1 124.45(18)
C4 Ir1 P1 88.20(17)
C1 Ir1 P1 80.30(16)
C2 Ir1 P1 115.75(17)
C13 Ir1 C9 158.2(2)
C5 Ir1 C9 90.3(2)
C4 Ir1 C9 77.2(2)
C1 Ir1 C9 105.8(2)
C2 Ir1 C9 99.3(2)
P1 Ir1 C9 82.86(16)
C13 Ir1 C8 162.4(2)
C5 Ir1 C8 75.8(2)
C4 Ir1 C8 83.8(2)
C1 Ir1 C8 105.5(2)
C2 Ir1 C8 80.7(2)
P1 Ir1 C8 116.06(17)
C9 Ir1 C8 33.5(2)
C13 Ir1 C3 83.9(2)
C5 Ir1 C3 89.1(2)
C4 Ir1 C3 125.9(2)
C1 Ir1 C3 63.9(2)
C2 Ir1 C3 34.7(2)
P1 Ir1 C3 141.85(17)
C9 Ir1 C3 117.9(2)
C8 Ir1 C3 87.2(2)
C12 N1 C20 118.9(5)
C12 N1 P1 114.3(4)
C20 N1 P1 126.8(4)
O2 P1 O1 101.3(2)
O2 P1 N1 100.1(2)
O1 P1 N1 110.8(3)
O2 P1 Ir1 122.23(17)
O1 P1 Ir1 115.43(16)
N1 P1 Ir1 105.8(2)
C22 O1 P1 118.1(4)
C33 O2 P1 123.9(4)
C2 C1 Ir1 72.1(4)
C2 C1 H1A 116.4
Ir1 C1 H1A 116.4
C2 C1 H1B 116.4
Ir1 C1 H1B 116.4
H1A C1 H1B 113.4
C3 C2 C1 121.7(6)
C3 C2 Ir1 78.9(4)
C1 C2 Ir1 71.0(4)
C3 C2 H2A 119.1
C1 C2 H2A 119.1
Ir1 C2 H2A 119.1
C2 C3 C42 123.6(6)
C2 C3 Ir1 66.4(4)
C42 C3 Ir1 126.8(4)
C2 C3 H3A 111.0
C42 C3 H3A 111.0
Ir1 C3 H3A 111.0
C9 C8 C7 122.3(6)
C9 C8 Ir1 72.8(3)
C7 C8 Ir1 112.0(4)
C9 C8 H8A 114.3
C7 C8 H8A 114.3
Ir1 C8 H8A 114.3
C8 C9 C10 123.2(6)
C8 C9 Ir1 73.7(4)
C10 C9 Ir1 109.3(4)
C8 C9 H9A 114.5
C10 C9 H9A 114.5
Ir1 C9 H9A 114.5
C9 C10 C11 114.3(6)
C9 C10 H10A 108.7
C11 C10 H10A 108.7
C9 C10 H10B 108.7
C11 C10 H10B 108.7
H10A C10 H10B 107.6
C4 C11 C10 116.5(6)
C4 C11 H11A 108.2
C10 C11 H11A 108.2
C4 C11 H11B 108.2
C10 C11 H11B 108.2
H11A C11 H11B 107.3
C5 C4 C11 122.8(5)
C5 C4 Ir1 71.4(4)
C11 C4 Ir1 115.0(5)
C5 C4 H4A 113.6
C11 C4 H4A 113.6
Ir1 C4 H4A 113.6
C4 C5 C6 124.9(6)
C4 C5 Ir1 71.6(4)
C6 C5 Ir1 114.8(5)
C4 C5 H5A 113.0
C6 C5 H5A 113.0
Ir1 C5 H5A 113.0
C5 C6 C7 113.2(5)
C5 C6 H6A 108.9
C7 C6 H6A 108.9
C5 C6 H6B 108.9
C7 C6 H6B 108.9
H6A C6 H6B 107.7
C8 C7 C6 114.2(5)
C8 C7 H7A 108.7
C6 C7 H7A 108.7
C8 C7 H7B 108.7
C6 C7 H7B 108.7
H7A C7 H7B 107.6
C17 C12 C13 122.5(6)
C17 C12 N1 120.0(6)
C13 C12 N1 117.5(5)
C14 C13 C12 116.0(5)
C14 C13 Ir1 125.6(4)
C12 C13 Ir1 118.3(4)
C15 C14 C13 122.8(6)
C15 C14 H14A 118.6
C13 C14 H14A 118.6
C16 C15 C14 119.7(6)
C16 C15 H15A 120.2
C14 C15 H15A 120.2
C15 C16 C17 121.4(6)
C15 C16 H16A 119.3
C17 C16 H16A 119.3
C16 C17 C12 117.6(6)
C16 C17 C18 120.8(6)
C12 C17 C18 121.5(6)
C17 C18 C19 113.0(5)
C17 C18 H18A 109.0
C19 C18 H18A 109.0
C17 C18 H18B 109.0
C19 C18 H18B 109.0
H18A C18 H18B 107.8
C18 C19 C20 109.7(6)
C18 C19 H19A 109.7
C20 C19 H19A 109.7
C18 C19 H19B 109.7
C20 C19 H19B 109.7
H19A C19 H19B 108.2
C21 C20 N1 110.0(6)
C21 C20 C19 114.1(6)
N1 C20 C19 107.0(5)
C21 C20 H20A 108.5
N1 C20 H20A 108.5
C19 C20 H20A 108.5
C20 C21 H21A 109.5
C20 C21 H21B 109.5
H21A C21 H21B 109.5
C20 C21 H21C 109.5
H21A C21 H21C 109.5
H21B C21 H21C 109.5
C31 C22 C23 124.6(6)
C31 C22 O1 120.3(6)
C23 C22 O1 115.1(6)
C24 C23 C22 118.3(6)
C24 C23 H23A 120.8
C22 C23 H23A 120.8
C23 C24 C25 121.4(6)
C23 C24 H24A 119.3
C25 C24 H24A 119.3
C24 C25 C26 122.0(6)
C24 C25 C30 119.1(6)
C26 C25 C30 118.8(7)
C27 C26 C25 121.4(7)
C27 C26 H26A 119.3
C25 C26 H26A 119.3
C26 C27 C28 120.1(6)
C26 C27 H27A 120.0
C28 C27 H27A 120.0
C29 C28 C27 119.9(7)
C29 C28 H28A 120.0
C27 C28 H28A 120.0
C28 C29 C30 122.4(6)
C28 C29 H29A 118.8
C30 C29 H29A 118.8
C29 C30 C25 117.3(6)
C29 C30 C31 124.6(6)
C25 C30 C31 118.0(6)
C22 C31 C30 118.2(6)
C22 C31 C32 120.2(5)
C30 C31 C32 121.5(6)
C33 C32 C41 117.9(6)
C33 C32 C31 120.5(6)
C41 C32 C31 121.6(5)
C32 C33 O2 120.1(5)
C32 C33 C34 122.9(6)
O2 C33 C34 116.9(6)
C35 C34 C33 119.5(6)
C35 C34 H34A 120.3
C33 C34 H34A 120.3
C34 C35 C36 121.1(6)
C34 C35 H35A 119.4
C36 C35 H35A 119.4
C35 C36 C37 121.8(6)
C35 C36 C41 119.3(6)
C37 C36 C41 118.9(6)
C38 C37 C36 121.5(7)
C38 C37 H37A 119.3
C36 C37 H37A 119.3
C37 C38 C39 119.6(6)
C37 C38 H38A 120.2
C39 C38 H38A 120.2
C40 C39 C38 120.8(7)
C40 C39 H39A 119.6
C38 C39 H39A 119.6
C39 C40 C41 121.4(7)
C39 C40 H40A 119.3
C41 C40 H40A 119.3
C40 C41 C36 117.7(6)
C40 C41 C32 123.3(6)
C36 C41 C32 119.0(6)
C43 C42 C47 118.5(6)
C43 C42 C3 118.0(6)
C47 C42 C3 123.5(7)
C42 C43 C44 120.3(7)
C42 C43 H43A 119.8
C44 C43 H43A 119.8
C45 C44 C43 120.9(8)
C45 C44 H44A 119.5
C43 C44 H44A 119.5
C44 C45 C46 119.2(7)
C44 C45 H45A 120.4
C46 C45 H45A 120.4
C45 C46 C47 121.2(8)
C45 C46 H46A 119.4
C47 C46 H46A 119.4
C46 C47 C42 119.8(7)
C46 C47 H47A 120.1
C42 C47 H47A 120.1
C49 C48 C53 124.3(11)
C49 C48 H48A 117.8
C53 C48 H48A 117.8
C48 C49 C50 119.6(10)
C48 C49 H49A 120.2
C50 C49 H49A 120.2
C49 C50 C51 121.5(10)
C49 C50 H50A 119.3
C51 C50 H50A 119.3
C52 C51 C50 111.4(11)
C52 C51 H51A 124.3
C50 C51 H51A 124.3
C51 C52 C53 128.5(13)
C51 C52 H52A 115.8
C53 C52 H52A 115.8
C48 C53 C52 114.1(11)
C48 C53 H53A 123.0
C52 C53 H53A 123.0
Cl2 C2S Cl1 112.3(5)
Cl2 C2S H2SA 109.1
Cl1 C2S H2SA 109.1
Cl2 C2S H2SB 109.1
Cl1 C2S H2SB 109.1
H2SA C2S H2SB 107.9
F2 C1S F3 114.4(4)
F2 C1S F1 115.4(4)
F3 C1S F1 114.0(4)
F2 C1S S1 103.4(5)
F3 C1S S1 104.9(5)
F1 C1S S1 102.8(4)
O3 S1 O4 101.9(10)
O3 S1 O5 106.2(10)
O4 S1 O5 105.9(10)
O3 S1 C1S 115.1(8)
O4 S1 C1S 113.4(8)
O5 S1 C1S 113.3(7)

loop_
_geom_bond_atom_site_label_1
_geom_bond_atom_site_label_2
_geom_bond_distance
Ir1 C13 2.101(6)
Ir1 C5 2.218(6)
Ir1 C4 2.221(7)
Ir1 C1 2.227(6)
Ir1 C2 2.241(6)
Ir1 P1 2.2547(16)
Ir1 C9 2.382(6)
Ir1 C8 2.394(6)
Ir1 C3 2.400(6)
N1 C12 1.426(8)
N1 C20 1.493(8)
N1 P1 1.645(5)
P1 O2 1.609(4)
P1 O1 1.617(5)
O1 C22 1.430(7)
O2 C33 1.405(7)
C1 C2 1.414(8)
C1 H1A 0.9900
C1 H1B 0.9900
C2 C3 1.392(9)
C2 H2A 1.0000
C3 C42 1.487(9)
C3 H3A 1.0000
C8 C9 1.378(9)
C8 C7 1.514(9)
C8 H8A 1.0000
C9 C10 1.500(9)
C9 H9A 1.0000
C10 C11 1.525(10)
C10 H10A 0.9900
C10 H10B 0.9900
C11 C4 1.521(9)
C11 H11A 0.9900
C11 H11B 0.9900
C4 C5 1.410(9)
C4 H4A 1.0000
C5 C6 1.516(8)
C5 H5A 1.0000
C6 C7 1.522(9)
C6 H6A 0.9900
C6 H6B 0.9900
C7 H7A 0.9900
C7 H7B 0.9900
C12 C17 1.401(8)
C12 C13 1.421(8)
C13 C14 1.382(9)
C14 C15 1.381(9)
C14 H14A 0.9500
C15 C16 1.373(9)
C15 H15A 0.9500
C16 C17 1.389(9)
C16 H16A 0.9500
C17 C18 1.494(8)
C18 C19 1.531(9)
C18 H18A 0.9900
C18 H18B 0.9900
C19 C20 1.553(10)
C19 H19A 0.9900
C19 H19B 0.9900
C20 C21 1.474(10)
C20 H20A 1.0000
C21 H21A 0.9800
C21 H21B 0.9800
C21 H21C 0.9800
C22 C31 1.344(9)
C22 C23 1.396(9)
C23 C24 1.356(9)
C23 H23A 0.9500
C24 C25 1.418(10)
C24 H24A 0.9500
C25 C26 1.421(9)
C25 C30 1.438(9)
C26 C27 1.354(10)
C26 H26A 0.9500
C27 C28 1.406(10)
C27 H27A 0.9500
C28 C29 1.368(8)
C28 H28A 0.9500
C29 C30 1.405(9)
C29 H29A 0.9500
C30 C31 1.442(8)
C31 C32 1.509(8)
C32 C33 1.376(8)
C32 C41 1.437(8)
C33 C34 1.407(9)
C34 C35 1.354(9)
C34 H34A 0.9500
C35 C36 1.412(9)
C35 H35A 0.9500
C36 C37 1.418(9)
C36 C41 1.433(9)
C37 C38 1.348(10)
C37 H37A 0.9500
C38 C39 1.413(10)
C38 H38A 0.9500
C39 C40 1.360(9)
C39 H39A 0.9500
C40 C41 1.411(9)
C40 H40A 0.9500
C42 C43 1.394(10)
C42 C47 1.403(10)
C43 C44 1.395(10)
C43 H43A 0.9500
C44 C45 1.369(11)
C44 H44A 0.9500
C45 C46 1.381(12)
C45 H45A 0.9500
C46 C47 1.389(9)
C46 H46A 0.9500
C47 H47A 0.9500
C48 C49 1.229(13)
C48 C53 1.369(14)
C48 H48A 0.9500
C49 C50 1.439(14)
C49 H49A 0.9500
C50 C51 1.466(16)
C50 H50A 0.9500
C51 C52 1.252(14)
C51 H51A 0.9500
C52 C53 1.464(16)
C52 H52A 0.9500
C53 H53A 0.9500
C2S Cl2 1.743(12)
C2S Cl1 1.795(12)
C2S H2SA 0.9900
C2S H2SB 0.9900
C1S F2 1.427(6)
C1S F3 1.430(6)
C1S F1 1.433(5)
C1S S1 1.721(9)
O3 S1 1.355(10)
O4 S1 1.357(11)
O5 S1 1.374(9)
